data_1505208
loop_
_publ_author_name
'Babu, N. Jagadeesh'
'Reddy, L. Sreenivas'
'Nangia, Ashwini'

_publ_section_title
;
 Amide&#x2212;N-Oxide Heterosynthon and Amide Dimer Homosynthon in
 Cocrystals of Carboxamide Drugs and PyridineN-Oxides
;
_journal_issue 3
_journal_name_full 'Molecular Pharmaceutics'
_journal_page_first 417
_journal_paper_doi 10.1021/mp070014c
_journal_volume 4
_journal_year 2007
_chemical_formula_moiety 'C10 H8 N2 O2, 2(C7 H5 N O3 S)'
_chemical_formula_sum 'C24 H18 N4 O8 S2'
_chemical_formula_weight 554.54
_chemical_name_systematic
; 
 1:1 complex of saccharin and bipyridine-N,N'-oxide  
;
_space_group_IT_number 14
_symmetry_cell_setting monoclinic
_symmetry_space_group_name_Hall '-P 2yn'
_symmetry_space_group_name_H-M 'P 1 21/n 1'
_atom_sites_solution_hydrogens geom
_atom_sites_solution_primary direct
_atom_sites_solution_secondary difmap
_audit_creation_method SHELXL-97
_cell_angle_alpha 90.00
_cell_angle_beta 104.2800(10)
_cell_angle_gamma 90.00
_cell_formula_units_Z 2
_cell_length_a 6.5207(4)
_cell_length_b 14.0377(9)
_cell_length_c 13.1232(9)
_cell_measurement_reflns_used 4302
_cell_measurement_temperature 100(2)
_cell_measurement_theta_max 26.03
_cell_measurement_theta_min 2.90
_cell_volume 1164.12(13)
_computing_cell_refinement 'Bruker SMART'
_computing_data_collection 'Bruker SMART'
_computing_data_reduction 'Bruker SAINT'
_computing_molecular_graphics 'Bruker SHELXTL'
_computing_publication_material 'Bruker SHELXTL'
_computing_structure_refinement 'SHELXL-97 (Sheldrick, 1997)'
_computing_structure_solution 'SHELXS-97 (Sheldrick, 1990)'
_diffrn_ambient_temperature 100(2)
_diffrn_measured_fraction_theta_full 0.997
_diffrn_measured_fraction_theta_max 0.997
_diffrn_measurement_device_type 'CCD area detector'
_diffrn_measurement_method 'phi and omega scans'
_diffrn_radiation_monochromator graphite
_diffrn_radiation_source 'fine-focus sealed tube'
_diffrn_radiation_type MoK\a
_diffrn_radiation_wavelength 0.71073
_diffrn_reflns_av_R_equivalents 0.0215
_diffrn_reflns_av_sigmaI/netI 0.0269
_diffrn_reflns_limit_h_max 8
_diffrn_reflns_limit_h_min -7
_diffrn_reflns_limit_k_max 17
_diffrn_reflns_limit_k_min -17
_diffrn_reflns_limit_l_max 6
_diffrn_reflns_limit_l_min -16
_diffrn_reflns_number 6302
_diffrn_reflns_theta_full 26.03
_diffrn_reflns_theta_max 26.03
_diffrn_reflns_theta_min 2.16
_exptl_absorpt_coefficient_mu 0.290
_exptl_absorpt_correction_T_max 0.9578
_exptl_absorpt_correction_T_min 0.9231
_exptl_absorpt_correction_type multi-scan
_exptl_absorpt_process_details 'Bruker AXS SADABS program'
_exptl_crystal_colour colourless
_exptl_crystal_density_diffrn 1.582
_exptl_crystal_density_method 'not measured'
_exptl_crystal_description needle
_exptl_crystal_F_000 572
_exptl_crystal_size_max 0.28
_exptl_crystal_size_mid 0.16
_exptl_crystal_size_min 0.15
_refine_diff_density_max 0.336
_refine_diff_density_min -0.407
_refine_diff_density_rms 0.060
_refine_ls_extinction_method none
_refine_ls_goodness_of_fit_ref 1.076
_refine_ls_hydrogen_treatment mixed
_refine_ls_matrix_type full
_refine_ls_number_parameters 176
_refine_ls_number_reflns 2288
_refine_ls_number_restraints 0
_refine_ls_restrained_S_all 1.076
_refine_ls_R_factor_all 0.0411
_refine_ls_R_factor_gt 0.0362
_refine_ls_shift/su_max 0.001
_refine_ls_shift/su_mean 0.000
_refine_ls_structure_factor_coef Fsqd
_refine_ls_weighting_details 'calc w=1/[\s^2^(Fo^2^)+(0.0462P)^2^+0.6528P] where P=(Fo^2^+2Fc^2^)/3'
_refine_ls_weighting_scheme calc
_refine_ls_wR_factor_gt 0.0921
_refine_ls_wR_factor_ref 0.0954
_reflns_number_gt 2024
_reflns_number_total 2288
_reflns_threshold_expression >2sigma(I)
_cod_data_source_file mp070014csi20070123_112352.cif
_cod_data_source_block an477_m
_cod_depositor_comments
;
The following automatic conversions were performed:

'_symmetry_cell_setting' value 'Monoclinic' changed to 'monoclinic'
according to /home/saulius/struct/CIF-dictionaries/cif_core.dic
dictionary named 'cif_core.dic' version 2.4.1 from 2010-06-29.

Automatic conversion script
Id: cif_fix_values 1715 2011-07-08 13:25:40Z adriana 
;
_cod_original_sg_symbol_H-M 'P2(1)/n  '
_cod_database_code 1505208

loop_
_symmetry_equiv_pos_as_xyz
'x, y, z'
'-x+1/2, y+1/2, -z+1/2'
'-x, -y, -z'
'x-1/2, -y-1/2, z-1/2'

loop_
_atom_site_label
_atom_site_type_symbol
_atom_site_fract_x
_atom_site_fract_y
_atom_site_fract_z
_atom_site_U_iso_or_equiv
_atom_site_adp_type
_atom_site_occupancy
_atom_site_symmetry_multiplicity
_atom_site_calc_flag
_atom_site_refinement_flags
S1 S 1.11335(7) 0.20152(3) 0.42708(3) 0.02094(15) Uani 1 1 d .
O4 O 1.0680(2) 0.29632(9) 0.38786(11) 0.0320(4) Uani 1 1 d .
O2 O 0.6814(2) 0.02051(9) 0.36859(10) 0.0269(3) Uani 1 1 d .
O3 O 1.3248(2) 0.16885(11) 0.43723(11) 0.0316(3) Uani 1 1 d .
O1 O 0.5379(2) 0.63038(11) 0.34408(10) 0.0328(4) Uani 1 1 d .
N1 N 0.3848(2) 0.59925(11) 0.38486(12) 0.0221(3) Uani 1 1 d .
C10 C 0.0794(3) 0.52224(11) 0.47608(13) 0.0175(4) Uani 1 1 d .
C1 C 0.8093(3) 0.08051(12) 0.40765(13) 0.0197(4) Uani 1 1 d .
C11 C 0.0589(3) 0.51924(12) 0.36755(13) 0.0193(4) Uani 1 1 d .
H11 H -0.0618 0.4897 0.3233 0.023 Uiso 1 1 calc R
C12 C 0.2104(3) 0.55826(13) 0.32382(13) 0.0206(4) Uani 1 1 d .
H12 H 0.1921 0.5563 0.2498 0.025 Uiso 1 1 calc R
C2 C 0.8512(3) 0.11872(12) 0.51700(13) 0.0184(4) Uani 1 1 d .
N2 N 0.9450(2) 0.12515(11) 0.35647(12) 0.0224(3) Uani 1 1 d .
C6 C 0.7983(3) 0.14559(13) 0.68737(14) 0.0251(4) Uani 1 1 d .
H6 H 0.7211 0.1346 0.7389 0.030 Uiso 1 1 calc R
C9 C 0.2556(3) 0.56982(13) 0.53545(14) 0.0228(4) Uani 1 1 d .
H9 H 0.2725 0.5765 0.6091 0.027 Uiso 1 1 calc R
C7 C 0.7388(3) 0.09868(13) 0.59138(14) 0.0223(4) Uani 1 1 d .
H7 H 0.6251 0.0544 0.5772 0.027 Uiso 1 1 calc R
C5 C 0.9683(3) 0.20809(13) 0.70948(15) 0.0278(4) Uani 1 1 d .
H5 H 1.0077 0.2378 0.7765 0.033 Uiso 1 1 calc R
C3 C 1.0170(3) 0.18267(13) 0.53955(14) 0.0200(4) Uani 1 1 d .
C4 C 1.0821(3) 0.22801(14) 0.63545(15) 0.0271(4) Uani 1 1 d .
H4 H 1.1988 0.2707 0.6500 0.032 Uiso 1 1 calc R
C8 C 0.4063(3) 0.60752(14) 0.48976(14) 0.0259(4) Uani 1 1 d .
H8 H 0.5258 0.6395 0.5320 0.031 Uiso 1 1 calc R
H1 H 0.951(4) 0.1155(17) 0.292(2) 0.044(7) Uiso 1 1 d .

loop_
_atom_site_aniso_label
_atom_site_aniso_U_11
_atom_site_aniso_U_22
_atom_site_aniso_U_33
_atom_site_aniso_U_23
_atom_site_aniso_U_13
_atom_site_aniso_U_12
S1 0.0256(3) 0.0207(2) 0.0201(2) -0.00021(16) 0.01232(18) -0.00212(17)
O4 0.0509(9) 0.0214(7) 0.0316(8) 0.0036(6) 0.0254(7) -0.0001(6)
O2 0.0269(7) 0.0330(7) 0.0203(6) -0.0036(6) 0.0052(5) -0.0079(6)
O3 0.0250(7) 0.0415(8) 0.0318(7) -0.0017(6) 0.0139(6) -0.0015(6)
O1 0.0320(8) 0.0491(9) 0.0222(7) -0.0044(6) 0.0159(6) -0.0199(6)
N1 0.0243(8) 0.0264(8) 0.0189(7) -0.0014(6) 0.0111(6) -0.0066(6)
C10 0.0205(8) 0.0156(8) 0.0182(8) 0.0007(6) 0.0082(7) 0.0020(7)
C1 0.0199(9) 0.0224(9) 0.0171(8) 0.0028(7) 0.0051(7) 0.0032(7)
C11 0.0216(9) 0.0195(8) 0.0169(8) 0.0004(7) 0.0051(7) -0.0023(7)
C12 0.0257(9) 0.0217(9) 0.0155(8) 0.0001(7) 0.0071(7) -0.0030(7)
C2 0.0207(9) 0.0184(8) 0.0166(8) 0.0026(7) 0.0055(7) 0.0028(7)
N2 0.0280(8) 0.0260(8) 0.0159(8) -0.0012(6) 0.0103(6) -0.0023(6)
C6 0.0318(10) 0.0259(9) 0.0211(9) 0.0030(7) 0.0131(8) 0.0000(8)
C9 0.0248(9) 0.0291(10) 0.0169(8) -0.0031(7) 0.0095(7) -0.0050(8)
C7 0.0233(9) 0.0227(9) 0.0228(9) 0.0030(7) 0.0092(7) -0.0016(7)
C5 0.0401(11) 0.0269(10) 0.0181(9) -0.0036(7) 0.0102(8) -0.0051(8)
C3 0.0226(9) 0.0208(8) 0.0192(8) 0.0027(7) 0.0103(7) 0.0010(7)
C4 0.0331(11) 0.0250(9) 0.0250(9) -0.0039(8) 0.0108(8) -0.0091(8)
C8 0.0260(10) 0.0344(10) 0.0189(9) -0.0064(8) 0.0086(7) -0.0101(8)

loop_
_atom_type_symbol
_atom_type_description
_atom_type_scat_dispersion_real
_atom_type_scat_dispersion_imag
_atom_type_scat_source
C C 0.0033 0.0016 'International Tables Vol C Tables 4.2.6.8 and 6.1.1.4'
H H 0.0000 0.0000 'International Tables Vol C Tables 4.2.6.8 and 6.1.1.4'
N N 0.0061 0.0033 'International Tables Vol C Tables 4.2.6.8 and 6.1.1.4'
O O 0.0106 0.0060 'International Tables Vol C Tables 4.2.6.8 and 6.1.1.4'
S S 0.1246 0.1234 'International Tables Vol C Tables 4.2.6.8 and 6.1.1.4'

loop_
_geom_angle_atom_site_label_1
_geom_angle_atom_site_label_2
_geom_angle_atom_site_label_3
_geom_angle
_geom_angle_site_symmetry_3
O3 S1 O4 116.19(9) .
O3 S1 N2 109.75(8) .
O4 S1 N2 110.67(9) .
O3 S1 C3 114.18(8) .
O4 S1 C3 110.88(8) .
N2 S1 C3 92.72(8) .
O1 N1 C12 120.85(15) .
O1 N1 C8 119.04(15) .
C12 N1 C8 120.09(15) .
C9 C10 C11 116.32(15) .
C9 C10 C10 122.34(19) 3_566
C11 C10 C10 121.34(19) 3_566
O2 C1 N2 124.52(16) .
O2 C1 C2 127.05(16) .
N2 C1 C2 108.43(15) .
C12 C11 C10 121.08(16) .
C12 C11 H11 119.5 .
C10 C11 H11 119.5 .
N1 C12 C11 120.69(16) .
N1 C12 H12 119.7 .
C11 C12 H12 119.7 .
C3 C2 C7 120.21(16) .
C3 C2 C1 112.82(15) .
C7 C2 C1 126.92(16) .
C1 N2 S1 116.01(12) .
C1 N2 H1 126.3(16) .
S1 N2 H1 117.7(16) .
C5 C6 C7 121.30(17) .
C5 C6 H6 119.3 .
C7 C6 H6 119.3 .
C8 C9 C10 121.38(16) .
C8 C9 H9 119.3 .
C10 C9 H9 119.3 .
C2 C7 C6 117.67(17) .
C2 C7 H7 121.2 .
C6 C7 H7 121.2 .
C6 C5 C4 121.22(17) .
C6 C5 H5 119.4 .
C4 C5 H5 119.4 .
C2 C3 C4 122.96(17) .
C2 C3 S1 109.92(13) .
C4 C3 S1 126.99(14) .
C3 C4 C5 116.60(18) .
C3 C4 H4 121.7 .
C5 C4 H4 121.7 .
N1 C8 C9 120.26(17) .
N1 C8 H8 119.9 .
C9 C8 H8 119.9 .

loop_
_geom_bond_atom_site_label_1
_geom_bond_atom_site_label_2
_geom_bond_distance
_geom_bond_site_symmetry_2
S1 O3 1.4277(14) .
S1 O4 1.4312(14) .
S1 N2 1.6467(16) .
S1 C3 1.7610(17) .
O2 C1 1.207(2) .
O1 N1 1.3184(19) .
N1 C12 1.348(2) .
N1 C8 1.354(2) .
C10 C9 1.390(2) .
C10 C11 1.398(2) .
C10 C10 1.475(3) 3_566
C1 N2 1.385(2) .
C1 C2 1.493(2) .
C11 C12 1.373(2) .
C11 H11 0.9500 .
C12 H12 0.9500 .
C2 C3 1.380(2) .
C2 C7 1.386(2) .
N2 H1 0.87(3) .
C6 C5 1.387(3) .
C6 C7 1.389(3) .
C6 H6 0.9500 .
C9 C8 1.377(2) .
C9 H9 0.9500 .
C7 H7 0.9500 .
C5 C4 1.388(3) .
C5 H5 0.9500 .
C3 C4 1.380(3) .
C4 H4 0.9500 .
C8 H8 0.9500 .
